data_2238503
loop_
_publ_author_name
'Arman, Hadi D.'
'Tiekink, Edward R. T.'

_publ_section_title
;
 Benzene-1,2,4,5-tetracarboxylic acid
 bis(1,3,7-trimethyl-2,3,6,7-tetrahydro-1<i>H</i>-purine-2,6-dione)
;
_journal_coeditor_code HG5340
_journal_issue 9
_journal_name_full 'Acta Crystallographica Section E'
_journal_page_first o1443
_journal_paper_doi 10.1107/S1600536813022563
_journal_volume 69
_journal_year 2013
_chemical_formula_iupac 'C10 H6 O8 , 2C8 H10 N4 O2'
_chemical_formula_moiety 'C10 H6 O8, 2(C8 H10 N4 O2)'
_chemical_formula_sum 'C26 H26 N8 O12'
_chemical_formula_weight 642.55
_chemical_name_systematic
;
Benzene-1,2,4,5-tetracarboxylic acid
bis(1,3,7-trimethyl-2,3,6,7-tetrahydro-1<i>H</i>-purine-2,6-dione)
;
_space_group_IT_number 2
_symmetry_cell_setting triclinic
_symmetry_space_group_name_Hall '-P 1'
_symmetry_space_group_name_H-M 'P -1'
_atom_sites_solution_hydrogens geom
_atom_sites_solution_primary direct
_atom_sites_solution_secondary difmap
_cell_angle_alpha 68.800(11)
_cell_angle_beta 81.124(13)
_cell_angle_gamma 73.441(9)
_cell_formula_units_Z 1
_cell_length_a 7.4570(15)
_cell_length_b 9.0490(15)
_cell_length_c 11.782(2)
_cell_measurement_reflns_used 2842
_cell_measurement_temperature 98(2)
_cell_measurement_theta_max 40.4191
_cell_measurement_theta_min 3.2900
_cell_volume 709.3(2)
_computing_cell_refinement
;
CrystalClear (Molecular Structure Corporation & Rigaku, 2005)
;
_computing_data_collection
;
CrystalClear (Molecular Structure Corporation & Rigaku, 2005)
;
_computing_data_reduction
;
CrystalClear (Molecular Structure Corporation & Rigaku, 2005)
;
_computing_molecular_graphics
;
ORTEPII (Johnson, 1976) and DIAMOND (Brandenburg, 2006)
;
_computing_publication_material 'publCIF (Westrip, 2010)'
_computing_structure_refinement 'SHELXL97 (Sheldrick, 2008)'
_computing_structure_solution 'SHELXS97 (Sheldrick, 2008)'
_diffrn_ambient_temperature 98(2)
_diffrn_measured_fraction_theta_full 0.984
_diffrn_measured_fraction_theta_max 0.984
_diffrn_measurement_device_type 'Rigaku AFC12 Kappa/SATURN724'
_diffrn_measurement_method \w
_diffrn_radiation_monochromator graphite
_diffrn_radiation_source 'fine-focus sealed tube'
_diffrn_radiation_type MoK\a
_diffrn_radiation_wavelength 0.71073
_diffrn_reflns_av_R_equivalents 0.0203
_diffrn_reflns_av_sigmaI/netI 0.0267
_diffrn_reflns_limit_h_max 9
_diffrn_reflns_limit_h_min -9
_diffrn_reflns_limit_k_max 11
_diffrn_reflns_limit_k_min -11
_diffrn_reflns_limit_l_max 15
_diffrn_reflns_limit_l_min -14
_diffrn_reflns_number 4935
_diffrn_reflns_theta_full 27.49
_diffrn_reflns_theta_max 27.49
_diffrn_reflns_theta_min 1.86
_diffrn_standards_decay_% 0
_diffrn_standards_interval_count 0
_diffrn_standards_number 0
_exptl_absorpt_coefficient_mu 0.122
_exptl_absorpt_correction_T_max 1
_exptl_absorpt_correction_T_min 0.838
_exptl_absorpt_correction_type multi-scan
_exptl_absorpt_process_details '(ABSCOR; Higashi, 1995)'
_exptl_crystal_colour colourless
_exptl_crystal_density_diffrn 1.504
_exptl_crystal_density_method 'not measured'
_exptl_crystal_description block
_exptl_crystal_F_000 334
_exptl_crystal_size_max 0.55
_exptl_crystal_size_mid 0.30
_exptl_crystal_size_min 0.25
_refine_diff_density_max 0.367
_refine_diff_density_min -0.327
_refine_ls_extinction_method none
_refine_ls_goodness_of_fit_ref 1.043
_refine_ls_hydrogen_treatment mixed
_refine_ls_matrix_type full
_refine_ls_number_parameters 218
_refine_ls_number_reflns 3213
_refine_ls_number_restraints 2
_refine_ls_restrained_S_all 1.043
_refine_ls_R_factor_all 0.0468
_refine_ls_R_factor_gt 0.0443
_refine_ls_shift/su_max 0.000
_refine_ls_shift/su_mean 0.000
_refine_ls_structure_factor_coef Fsqd
_refine_ls_weighting_details 'calc w = 1/[\s^2^(Fo^2^)+(0.0679P)^2^+0.3025P] where P=(Fo^2^+2Fc^2^)/3'
_refine_ls_weighting_scheme calc
_refine_ls_wR_factor_gt 0.1175
_refine_ls_wR_factor_ref 0.1201
_reflns_number_gt 3006
_reflns_number_total 3213
_reflns_threshold_expression I>2\s(I)
_cod_data_source_file hg5340.cif
_cod_data_source_block I
_cod_original_formula_sum 'C26 H26 N8 O12 '
_cod_database_code 2238503
_cod_database_fobs_code 2238503

loop_
_symmetry_equiv_pos_as_xyz
'x, y, z'
'-x, -y, -z'

loop_
_atom_site_type_symbol
_atom_site_label
_atom_site_fract_x
_atom_site_fract_y
_atom_site_fract_z
_atom_site_U_iso_or_equiv
_atom_site_adp_type
_atom_site_calc_flag
_atom_site_refinement_flags
_atom_site_occupancy
_atom_site_symmetry_multiplicity
O O1 0.10476(13) 0.94888(12) 0.88177(9) 0.0215(2) Uani d . 1 1
O O2 0.05750(13) 1.21613(12) 0.85531(9) 0.0216(2) Uani d D 1 1
H H1O -0.0516(16) 1.226(2) 0.8350(17) 0.032 Uiso d D 1 1
O O3 0.56478(16) 0.70162(12) 0.84529(9) 0.0283(3) Uani d . 1 1
O O4 0.43724(14) 0.95115(12) 0.71641(8) 0.0202(2) Uani d D 1 1
H H2O 0.430(3) 0.902(2) 0.6695(17) 0.051(6) Uiso d D 1 1
O O5 0.35494(13) 0.85084(12) 0.54930(8) 0.0225(2) Uani d . 1 1
O O6 0.84545(14) 0.50918(14) 0.40808(10) 0.0283(2) Uani d . 1 1
N N1 0.30711(15) 0.79348(14) 0.38575(10) 0.0189(2) Uani d . 1 1
N N2 0.60054(15) 0.68600(13) 0.47529(10) 0.0175(2) Uani d . 1 1
N N3 0.29341(15) 0.71840(13) 0.20867(10) 0.0180(2) Uani d . 1 1
N N4 0.58825(16) 0.56529(14) 0.20875(10) 0.0191(2) Uani d . 1 1
C C1 0.33603(17) 1.03685(15) 0.94094(11) 0.0162(3) Uani d . 1 1
C C2 0.49837(17) 0.92882(15) 0.91321(11) 0.0159(2) Uani d . 1 1
C C3 0.66122(18) 0.89199(15) 0.97280(11) 0.0168(3) Uani d . 1 1
H H3 0.7709 0.8179 0.9544 0.020 Uiso calc R 1 1
C C4 0.15397(18) 1.06201(16) 0.88843(11) 0.0174(3) Uani d . 1 1
C C5 0.50294(18) 0.84709(16) 0.82237(11) 0.0179(3) Uani d . 1 1
C C6 0.41768(18) 0.78078(16) 0.47369(11) 0.0178(3) Uani d . 1 1
C C7 0.68657(18) 0.59678(16) 0.39564(12) 0.0187(3) Uani d . 1 1
C C8 0.56313(18) 0.62252(15) 0.30563(11) 0.0174(3) Uani d . 1 1
C C9 0.38190(18) 0.71494(15) 0.30277(11) 0.0167(3) Uani d . 1 1
C C10 0.42496(19) 0.62623(16) 0.15447(12) 0.0193(3) Uani d . 1 1
H H10 0.4046 0.6060 0.0844 0.023 Uiso calc R 1 1
C C11 0.1111(2) 0.8869(2) 0.38356(14) 0.0312(3) Uani d . 1 1
H H11A 0.0737 0.9370 0.2991 0.047 Uiso calc R 1 1
H H11B 0.0969 0.9727 0.4189 0.047 Uiso calc R 1 1
H H11C 0.0316 0.8135 0.4312 0.047 Uiso calc R 1 1
C C12 0.71544(19) 0.68114(17) 0.56767(12) 0.0217(3) Uani d . 1 1
H H12A 0.7238 0.7922 0.5549 0.033 Uiso calc R 1 1
H H12B 0.8414 0.6118 0.5607 0.033 Uiso calc R 1 1
H H12C 0.6579 0.6362 0.6491 0.033 Uiso calc R 1 1
C C13 0.7597(2) 0.46116(18) 0.17183(13) 0.0251(3) Uani d . 1 1
H H13A 0.7855 0.3524 0.2344 0.038 Uiso calc R 1 1
H H13B 0.8650 0.5102 0.1623 0.038 Uiso calc R 1 1
H H13C 0.7433 0.4514 0.0941 0.038 Uiso calc R 1 1

loop_
_atom_site_aniso_label
_atom_site_aniso_U_11
_atom_site_aniso_U_22
_atom_site_aniso_U_33
_atom_site_aniso_U_12
_atom_site_aniso_U_13
_atom_site_aniso_U_23
O1 0.0199(5) 0.0252(5) 0.0241(5) -0.0084(4) -0.0032(4) -0.0109(4)
O2 0.0180(5) 0.0209(5) 0.0262(5) -0.0038(4) -0.0101(4) -0.0055(4)
O3 0.0414(6) 0.0210(5) 0.0249(5) -0.0036(4) -0.0113(4) -0.0099(4)
O4 0.0250(5) 0.0225(5) 0.0154(4) -0.0064(4) -0.0052(3) -0.0072(4)
O5 0.0203(5) 0.0306(5) 0.0201(5) -0.0043(4) -0.0040(4) -0.0129(4)
O6 0.0192(5) 0.0350(6) 0.0301(5) 0.0028(4) -0.0086(4) -0.0147(4)
N1 0.0148(5) 0.0249(6) 0.0188(5) -0.0036(4) -0.0036(4) -0.0093(4)
N2 0.0159(5) 0.0215(5) 0.0163(5) -0.0054(4) -0.0039(4) -0.0059(4)
N3 0.0194(5) 0.0191(5) 0.0172(5) -0.0051(4) -0.0042(4) -0.0065(4)
N4 0.0196(5) 0.0205(5) 0.0193(5) -0.0056(4) -0.0017(4) -0.0083(4)
C1 0.0166(6) 0.0174(6) 0.0148(5) -0.0062(5) -0.0038(4) -0.0030(4)
C2 0.0186(6) 0.0170(5) 0.0140(5) -0.0067(5) -0.0030(4) -0.0048(4)
C3 0.0173(6) 0.0175(5) 0.0163(5) -0.0050(4) -0.0029(4) -0.0049(4)
C4 0.0167(6) 0.0227(6) 0.0139(5) -0.0064(5) -0.0019(4) -0.0060(5)
C5 0.0184(6) 0.0206(6) 0.0174(6) -0.0061(5) -0.0036(4) -0.0075(5)
C6 0.0175(6) 0.0205(6) 0.0163(6) -0.0067(5) -0.0023(4) -0.0050(5)
C7 0.0180(6) 0.0203(6) 0.0180(6) -0.0056(5) -0.0022(5) -0.0057(5)
C8 0.0178(6) 0.0187(6) 0.0161(6) -0.0052(5) -0.0015(5) -0.0056(5)
C9 0.0163(6) 0.0183(6) 0.0164(5) -0.0064(5) -0.0022(4) -0.0046(4)
C10 0.0228(6) 0.0189(6) 0.0176(6) -0.0064(5) -0.0042(5) -0.0058(5)
C11 0.0177(7) 0.0470(9) 0.0312(7) 0.0037(6) -0.0071(5) -0.0225(7)
C12 0.0188(6) 0.0291(7) 0.0198(6) -0.0061(5) -0.0065(5) -0.0090(5)
C13 0.0213(6) 0.0279(7) 0.0291(7) -0.0035(5) -0.0007(5) -0.0154(6)

loop_
_atom_type_symbol
_atom_type_description
_atom_type_scat_dispersion_real
_atom_type_scat_dispersion_imag
_atom_type_scat_source
C C 0.0033 0.0016 'International Tables Vol C Tables 4.2.6.8 and 6.1.1.4'
H H 0.0000 0.0000 'International Tables Vol C Tables 4.2.6.8 and 6.1.1.4'
N N 0.0061 0.0033 'International Tables Vol C Tables 4.2.6.8 and 6.1.1.4'
O O 0.0106 0.0060 'International Tables Vol C Tables 4.2.6.8 and 6.1.1.4'

loop_
_geom_angle_atom_site_label_1
_geom_angle_atom_site_label_2
_geom_angle_atom_site_label_3
_geom_angle_site_symmetry_1
_geom_angle
C4 O2 H1O . 110.9(13)
C5 O4 H2O . 111.5(16)
C9 N1 C6 . 119.13(11)
C9 N1 C11 . 121.00(11)
C6 N1 C11 . 119.85(11)
C6 N2 C7 . 126.45(11)
C6 N2 C12 . 116.05(11)
C7 N2 C12 . 117.50(11)
C10 N3 C9 . 103.47(11)
C10 N4 C8 . 106.08(11)
C10 N4 C13 . 127.01(11)
C8 N4 C13 . 126.90(11)
C3 C1 C2 2_677 119.74(12)
C3 C1 C4 2_677 119.61(11)
C2 C1 C4 . 120.31(11)
C3 C2 C1 . 119.94(11)
C3 C2 C5 . 117.97(11)
C1 C2 C5 . 122.07(11)
C1 C3 C2 2_677 120.31(12)
C1 C3 H3 2_677 119.8
C2 C3 H3 . 119.8
O1 C4 O2 . 125.76(12)
O1 C4 C1 . 121.79(12)
O2 C4 C1 . 112.42(11)
O3 C5 O4 . 125.01(12)
O3 C5 C2 . 121.87(11)
O4 C5 C2 . 113.10(11)
O5 C6 N1 . 120.74(12)
O5 C6 N2 . 121.29(11)
N1 C6 N2 . 117.97(11)
O6 C7 N2 . 121.91(12)
O6 C7 C8 . 126.89(13)
N2 C7 C8 . 111.20(11)
C9 C8 N4 . 105.48(11)
C9 C8 C7 . 123.20(12)
N4 C8 C7 . 131.32(12)
N3 C9 C8 . 111.54(11)
N3 C9 N1 . 126.48(12)
C8 C9 N1 . 121.97(11)
N3 C10 N4 . 113.43(11)
N3 C10 H10 . 123.3
N4 C10 H10 . 123.3
N1 C11 H11A . 109.5
N1 C11 H11B . 109.5
H11A C11 H11B . 109.5
N1 C11 H11C . 109.5
H11A C11 H11C . 109.5
H11B C11 H11C . 109.5
N2 C12 H12A . 109.5
N2 C12 H12B . 109.5
H12A C12 H12B . 109.5
N2 C12 H12C . 109.5
H12A C12 H12C . 109.5
H12B C12 H12C . 109.5
N4 C13 H13A . 109.5
N4 C13 H13B . 109.5
H13A C13 H13B . 109.5
N4 C13 H13C . 109.5
H13A C13 H13C . 109.5
H13B C13 H13C . 109.5

loop_
_geom_bond_atom_site_label_1
_geom_bond_atom_site_label_2
_geom_bond_site_symmetry_2
_geom_bond_distance
O1 C4 . 1.2123(16)
O2 C4 . 1.3176(16)
O2 H1O . 0.855(9)
O3 C5 . 1.2057(17)
O4 C5 . 1.3270(15)
O4 H2O . 0.843(9)
O5 C6 . 1.2349(16)
O6 C7 . 1.2197(17)
N1 C9 . 1.3713(17)
N1 C6 . 1.3747(16)
N1 C11 . 1.4638(17)
N2 C6 . 1.3875(17)
N2 C7 . 1.4181(17)
N2 C12 . 1.4671(15)
N3 C10 . 1.3384(17)
N3 C9 . 1.3618(16)
N4 C10 . 1.3410(17)
N4 C8 . 1.3829(16)
N4 C13 . 1.4664(17)
C1 C3 2_677 1.3911(17)
C1 C2 . 1.4008(18)
C1 C4 . 1.5030(17)
C2 C3 . 1.3935(17)
C2 C5 . 1.4968(17)
C3 C1 2_677 1.3911(17)
C3 H3 . 0.9500
C7 C8 . 1.4236(17)
C8 C9 . 1.3698(18)
C10 H10 . 0.9500
C11 H11A . 0.9800
C11 H11B . 0.9800
C11 H11C . 0.9800
C12 H12A . 0.9800
C12 H12B . 0.9800
C12 H12C . 0.9800
C13 H13A . 0.9800
C13 H13B . 0.9800
C13 H13C . 0.9800

loop_
_geom_hbond_atom_site_label_D
_geom_hbond_atom_site_label_H
_geom_hbond_atom_site_label_A
_geom_hbond_site_symmetry_A
_geom_hbond_distance_DH
_geom_hbond_distance_HA
_geom_hbond_distance_DA
_geom_hbond_angle_DHA
O2 H1O N3 2_576 0.855(14) 1.831(14) 2.6774(17) 170.6(18)
O4 H2O O5 . 0.841(19) 1.84(2) 2.6571(15) 162(2)
C12 H12B O6 2_766 0.98 2.30 3.239(2) 159

loop_
_geom_torsion_atom_site_label_1
_geom_torsion_atom_site_label_2
_geom_torsion_atom_site_label_3
_geom_torsion_atom_site_label_4
_geom_torsion_site_symmetry_1
_geom_torsion_site_symmetry_4
_geom_torsion
C3 C1 C2 C3 2_677 . 0.6(2)
C4 C1 C2 C3 . . -172.74(11)
C3 C1 C2 C5 2_677 . 179.23(11)
C4 C1 C2 C5 . . 5.92(18)
C1 C2 C3 C1 . 2_677 -0.6(2)
C5 C2 C3 C1 . 2_677 -179.28(11)
C3 C1 C4 O1 2_677 . -131.94(13)
C2 C1 C4 O1 . . 41.37(18)
C3 C1 C4 O2 2_677 . 46.39(15)
C2 C1 C4 O2 . . -140.30(12)
C3 C2 C5 O3 . . 48.27(18)
C1 C2 C5 O3 . . -130.41(14)
C3 C2 C5 O4 . . -130.22(12)
C1 C2 C5 O4 . . 51.09(16)
C9 N1 C6 O5 . . 179.55(11)
C11 N1 C6 O5 . . -1.85(19)
C9 N1 C6 N2 . . -1.00(18)
C11 N1 C6 N2 . . 177.60(12)
C7 N2 C6 O5 . . 178.31(12)
C12 N2 C6 O5 . . -2.83(18)
C7 N2 C6 N1 . . -1.14(19)
C12 N2 C6 N1 . . 177.72(11)
C6 N2 C7 O6 . . -175.85(12)
C12 N2 C7 O6 . . 5.31(19)
C6 N2 C7 C8 . . 3.16(18)
C12 N2 C7 C8 . . -175.68(10)
C10 N4 C8 C9 . . 0.39(14)
C13 N4 C8 C9 . . 179.52(12)
C10 N4 C8 C7 . . 179.29(13)
C13 N4 C8 C7 . . -1.6(2)
O6 C7 C8 C9 . . 175.61(13)
N2 C7 C8 C9 . . -3.34(18)
O6 C7 C8 N4 . . -3.1(2)
N2 C7 C8 N4 . . 177.92(12)
C10 N3 C9 C8 . . -0.07(14)
C10 N3 C9 N1 . . 179.02(12)
N4 C8 C9 N3 . . -0.20(14)
C7 C8 C9 N3 . . -179.22(11)
N4 C8 C9 N1 . . -179.34(11)
C7 C8 C9 N1 . . 1.6(2)
C6 N1 C9 N3 . . -178.25(12)
C11 N1 C9 N3 . . 3.2(2)
C6 N1 C9 C8 . . 0.75(19)
C11 N1 C9 C8 . . -177.83(13)
C9 N3 C10 N4 . . 0.33(15)
C8 N4 C10 N3 . . -0.47(15)
C13 N4 C10 N3 . . -179.60(12)
